data_7017314
loop_
_publ_author_name
'Marino, Nadia'
'Lloret, Francisco'
'Julve, Miguel'
'Doyle, Robert P.'

_publ_section_title
;
 Synthetically persistent, self assembled [V(IV)(2)V(V)(4)]
 polyoxovanadates: Facile synthesis, structure and magnetic analysis.
;
_journal_issue 45
_journal_name_full 'Dalton transactions (Cambridge, England : 2003)'
_journal_page_first 12248
_journal_page_last 12256
_journal_paper_doi 10.1039/c1dt11004g
_journal_volume 40
_journal_year 2011
_chemical_formula_moiety 'C44 H44 N8 O16 V6, 2(C H4 O)'
_chemical_formula_sum 'C46 H52 N8 O18 V6'
_chemical_formula_weight 1310.60
_chemical_name_systematic
;
?
;
_space_group_IT_number 14
_symmetry_cell_setting monoclinic
_symmetry_space_group_name_Hall '-P 2ybc'
_symmetry_space_group_name_H-M 'P 1 21/c 1'
_atom_sites_solution_hydrogens geom
_atom_sites_solution_primary direct
_atom_sites_solution_secondary difmap
_audit_creation_method SHELXL-97
_cell_angle_alpha 90.00
_cell_angle_beta 106.1220(10)
_cell_angle_gamma 90.00
_cell_formula_units_Z 2
_cell_length_a 9.8178(7)
_cell_length_b 17.4725(12)
_cell_length_c 15.6874(11)
_cell_measurement_reflns_used 5868
_cell_measurement_temperature 98(2)
_cell_measurement_theta_max 28.19
_cell_measurement_theta_min 2.45
_cell_volume 2585.2(3)
_computing_cell_refinement 'Bruker SMART'
_computing_data_collection 'Bruker SMART'
_computing_data_reduction 'Bruker SAINT'
_computing_molecular_graphics 'Bruker SHELXTL'
_computing_publication_material 'Bruker SHELXTL'
_computing_structure_refinement 'SHELXL-97 (Sheldrick, 1997)'
_computing_structure_solution 'SHELXS-97 (Sheldrick, 1990)'
_diffrn_ambient_temperature 98(2)
_diffrn_measured_fraction_theta_full 0.999
_diffrn_measured_fraction_theta_max 0.999
_diffrn_measurement_device_type 'CCD area detector'
_diffrn_measurement_method 'phi and omega scans'
_diffrn_radiation_monochromator graphite
_diffrn_radiation_source 'fine-focus sealed tube'
_diffrn_radiation_type MoK\a
_diffrn_radiation_wavelength 0.71073
_diffrn_reflns_av_R_equivalents 0.0332
_diffrn_reflns_av_sigmaI/netI 0.0287
_diffrn_reflns_limit_h_max 12
_diffrn_reflns_limit_h_min -12
_diffrn_reflns_limit_k_max 22
_diffrn_reflns_limit_k_min -22
_diffrn_reflns_limit_l_max 20
_diffrn_reflns_limit_l_min -20
_diffrn_reflns_number 23682
_diffrn_reflns_theta_full 27.10
_diffrn_reflns_theta_max 27.10
_diffrn_reflns_theta_min 1.78
_exptl_absorpt_coefficient_mu 1.122
_exptl_absorpt_correction_T_max 0.981
_exptl_absorpt_correction_T_min 0.856
_exptl_absorpt_correction_type empirical
_exptl_absorpt_process_details sadabs
_exptl_crystal_colour brown
_exptl_crystal_density_diffrn 1.684
_exptl_crystal_density_method 'not measured'
_exptl_crystal_description parallelepiped
_exptl_crystal_F_000 1332
_exptl_crystal_size_max 0.15
_exptl_crystal_size_mid 0.02
_exptl_crystal_size_min 0.02
_refine_diff_density_max 0.869
_refine_diff_density_min -0.484
_refine_diff_density_rms 0.087
_refine_ls_extinction_method none
_refine_ls_goodness_of_fit_ref 1.042
_refine_ls_hydrogen_treatment riding
_refine_ls_matrix_type full
_refine_ls_number_parameters 356
_refine_ls_number_reflns 5714
_refine_ls_number_restraints 0
_refine_ls_restrained_S_all 1.042
_refine_ls_R_factor_all 0.0495
_refine_ls_R_factor_gt 0.0393
_refine_ls_shift/su_max 0.001
_refine_ls_shift/su_mean 0.000
_refine_ls_structure_factor_coef Fsqd
_refine_ls_weighting_details 'calc w=1/[\s^2^(Fo^2^)+(0.0540P)^2^+2.5959P] where P=(Fo^2^+2Fc^2^)/3'
_refine_ls_weighting_scheme calc
_refine_ls_wR_factor_gt 0.1006
_refine_ls_wR_factor_ref 0.1067
_reflns_number_gt 4766
_reflns_number_total 5714
_reflns_threshold_expression >2sigma(I)
_cod_data_source_file c1dt11004g.txt
_cod_data_source_block 2
_cod_depositor_comments
;
The following automatic conversions were performed:

'_symmetry_cell_setting' value 'MONOCLINIC' changed to 'monoclinic'
according to /home/saulius/struct/CIF-dictionaries/cif_core.dic
dictionary named 'cif_core.dic' version 2.4.1 from 2010-06-29.

Automatic conversion script
Id: cif_fix_values 1715 2011-07-08 13:25:40Z adriana 
;
_cod_original_sg_symbol_H-M P2(1)/C
_cod_database_code 7017314

loop_
_symmetry_equiv_pos_as_xyz
'x, y, z'
'-x, y+1/2, -z+1/2'
'-x, -y, -z'
'x, -y-1/2, z-1/2'

loop_
_atom_site_label
_atom_site_type_symbol
_atom_site_fract_x
_atom_site_fract_y
_atom_site_fract_z
_atom_site_U_iso_or_equiv
_atom_site_adp_type
_atom_site_occupancy
_atom_site_symmetry_multiplicity
_atom_site_calc_flag
_atom_site_refinement_flags
V1 V 0.22171(5) 0.04421(3) 0.77208(3) 0.02215(12) Uani 1 1 d .
V2 V 0.23903(4) 0.06262(2) 0.57840(3) 0.01950(11) Uani 1 1 d .
V3 V -0.06320(4) -0.01366(2) 0.64437(3) 0.01955(11) Uani 1 1 d .
O3 O 0.2241(2) 0.11030(12) 0.84571(13) 0.0335(5) Uani 1 1 d .
O2 O 0.3392(2) -0.02131(12) 0.81620(13) 0.0322(5) Uani 1 1 d .
O1 O 0.11314(17) 0.03070(9) 0.64534(11) 0.0185(3) Uani 1 1 d .
O4 O 0.35148(18) -0.00532(10) 0.58380(12) 0.0218(4) Uani 1 1 d .
O5 O -0.17024(19) 0.05676(10) 0.64363(13) 0.0237(4) Uani 1 1 d .
O6 O -0.11642(18) -0.04706(9) 0.53296(11) 0.0195(4) Uani 1 1 d .
O7 O 0.32755(18) 0.10427(10) 0.70394(12) 0.0234(4) Uani 1 1 d .
O8 O 0.04392(19) -0.00349(11) 0.77774(12) 0.0244(4) Uani 1 1 d .
C1 C 0.4982(3) 0.11963(15) 0.52306(18) 0.0239(5) Uani 1 1 d .
H1 H 0.5258 0.0677 0.5347 0.029 Uiso 1 1 calc R
C2 C 0.5906(3) 0.16892(16) 0.49877(19) 0.0268(6) Uani 1 1 d .
H2 H 0.6796 0.1513 0.4938 0.032 Uiso 1 1 calc R
C3 C 0.5509(3) 0.24446(16) 0.48180(19) 0.0293(6) Uani 1 1 d .
H3 H 0.6127 0.2797 0.4652 0.035 Uiso 1 1 calc R
C4 C 0.4199(3) 0.26847(16) 0.48918(19) 0.0279(6) Uani 1 1 d .
H4 H 0.3908 0.3202 0.4775 0.034 Uiso 1 1 calc R
C5 C 0.3320(3) 0.21575(14) 0.51392(16) 0.0201(5) Uani 1 1 d .
C6 C 0.1926(3) 0.23667(14) 0.52608(16) 0.0198(5) Uani 1 1 d .
C7 C 0.1308(3) 0.30839(15) 0.50523(18) 0.0263(6) Uani 1 1 d .
H7 H 0.1761 0.3467 0.4799 0.032 Uiso 1 1 calc R
C8 C 0.0023(3) 0.32281(15) 0.52208(18) 0.0271(6) Uani 1 1 d .
H8 H -0.0418 0.3714 0.5087 0.032 Uiso 1 1 calc R
C9 C -0.0614(3) 0.26584(15) 0.55859(18) 0.0255(5) Uani 1 1 d .
H9 H -0.1485 0.2749 0.5720 0.031 Uiso 1 1 calc R
C10 C 0.0046(3) 0.19525(15) 0.57513(18) 0.0240(5) Uani 1 1 d .
H10 H -0.0409 0.1555 0.5981 0.029 Uiso 1 1 calc R
C11 C 0.1754(3) -0.14674(15) 0.66441(18) 0.0238(5) Uani 1 1 d .
H11 H 0.2254 -0.1076 0.6437 0.029 Uiso 1 1 calc R
C12 C 0.2386(3) -0.21782(15) 0.68393(18) 0.0260(6) Uani 1 1 d .
H12 H 0.3310 -0.2268 0.6782 0.031 Uiso 1 1 calc R
C13 C 0.1650(3) -0.27554(15) 0.71195(19) 0.0293(6) Uani 1 1 d .
H13 H 0.2061 -0.3248 0.7258 0.035 Uiso 1 1 calc R
C14 C 0.0301(3) -0.26030(15) 0.71960(18) 0.0269(6) Uani 1 1 d .
H14 H -0.0239 -0.2994 0.7369 0.032 Uiso 1 1 calc R
C15 C -0.0244(3) -0.18697(14) 0.70146(16) 0.0198(5) Uani 1 1 d .
C16 C -0.1633(3) -0.16300(14) 0.71236(16) 0.0198(5) Uani 1 1 d .
C17 C -0.2479(3) -0.21063(15) 0.74779(18) 0.0262(6) Uani 1 1 d .
H17 H -0.2215 -0.2624 0.7617 0.031 Uiso 1 1 calc R
C18 C -0.3704(3) -0.18164(17) 0.76235(19) 0.0294(6) Uani 1 1 d .
H18 H -0.4264 -0.2126 0.7893 0.035 Uiso 1 1 calc R
C19 C -0.4112(3) -0.10714(16) 0.73740(19) 0.0276(6) Uani 1 1 d .
H19 H -0.4954 -0.0862 0.7463 0.033 Uiso 1 1 calc R
C20 C -0.3254(3) -0.06431(15) 0.69918(18) 0.0249(5) Uani 1 1 d .
H20 H -0.3548 -0.0140 0.6795 0.030 Uiso 1 1 calc R
N1 N 0.3707(2) 0.14161(11) 0.53105(13) 0.0195(4) Uani 1 1 d .
N2 N 0.1298(2) 0.18060(11) 0.56019(14) 0.0203(4) Uani 1 1 d .
N3 N 0.0469(2) -0.13097(11) 0.67354(13) 0.0187(4) Uani 1 1 d .
N4 N -0.2026(2) -0.09033(12) 0.68843(13) 0.0192(4) Uani 1 1 d .
O9 O 0.2962(3) -0.08709(15) 0.97331(18) 0.0574(7) Uani 1 1 d .
H9A H 0.3223 -0.0767 0.9280 0.086 Uiso 1 1 calc R
C21 C 0.4730(3) 0.12086(17) 0.7447(2) 0.0304(6) Uani 1 1 d .
H21C H 0.4822 0.1482 0.8006 0.046 Uiso 1 1 calc R
H21B H 0.5100 0.1529 0.7049 0.046 Uiso 1 1 calc R
H21A H 0.5269 0.0730 0.7567 0.046 Uiso 1 1 calc R
C22 C -0.0194(3) 0.00923(18) 0.84777(19) 0.0317(6) Uani 1 1 d .
H22C H 0.0549 0.0155 0.9038 0.048 Uiso 1 1 calc R
H22B H -0.0792 -0.0347 0.8523 0.048 Uiso 1 1 calc R
H22A H -0.0777 0.0556 0.8354 0.048 Uiso 1 1 calc R
C23 C 0.3377(5) -0.0264(3) 1.0368(3) 0.0614(11) Uani 1 1 d .
H23A H 0.2799 -0.0284 1.0786 0.092 Uiso 1 1 calc R
H23B H 0.3235 0.0230 1.0059 0.092 Uiso 1 1 calc R
H23C H 0.4379 -0.0322 1.0692 0.092 Uiso 1 1 calc R

loop_
_atom_site_aniso_label
_atom_site_aniso_U_11
_atom_site_aniso_U_22
_atom_site_aniso_U_33
_atom_site_aniso_U_23
_atom_site_aniso_U_13
_atom_site_aniso_U_12
V1 0.0182(2) 0.0264(2) 0.0214(2) -0.00632(17) 0.00464(17) 0.00117(17)
V2 0.0216(2) 0.0134(2) 0.0266(2) -0.00107(16) 0.01191(18) -0.00042(16)
V3 0.0149(2) 0.0153(2) 0.0282(2) 0.00291(16) 0.00537(17) -0.00060(15)
O3 0.0312(11) 0.0375(11) 0.0345(11) -0.0156(9) 0.0136(9) -0.0050(9)
O2 0.0234(10) 0.0408(12) 0.0316(11) 0.0002(9) 0.0063(8) 0.0077(8)
O1 0.0162(8) 0.0186(8) 0.0209(8) -0.0021(7) 0.0055(7) -0.0026(6)
O4 0.0201(9) 0.0175(8) 0.0285(10) -0.0003(7) 0.0080(7) -0.0007(7)
O5 0.0216(9) 0.0157(8) 0.0352(10) 0.0023(7) 0.0106(8) 0.0005(7)
O6 0.0174(8) 0.0178(8) 0.0233(9) 0.0004(7) 0.0057(7) -0.0040(7)
O7 0.0153(8) 0.0266(9) 0.0276(9) -0.0084(7) 0.0045(7) -0.0053(7)
O8 0.0220(9) 0.0327(10) 0.0208(9) -0.0023(7) 0.0094(7) -0.0004(8)
C1 0.0220(13) 0.0200(12) 0.0305(14) -0.0019(10) 0.0088(11) 0.0005(10)
C2 0.0205(13) 0.0267(14) 0.0353(15) -0.0009(11) 0.0113(11) -0.0016(10)
C3 0.0242(14) 0.0271(14) 0.0390(16) 0.0063(12) 0.0125(12) -0.0030(11)
C4 0.0271(14) 0.0214(13) 0.0368(15) 0.0061(11) 0.0113(12) 0.0009(11)
C5 0.0188(12) 0.0198(12) 0.0204(12) -0.0002(9) 0.0034(10) 0.0000(9)
C6 0.0192(12) 0.0200(12) 0.0194(12) -0.0009(9) 0.0042(10) -0.0020(9)
C7 0.0279(14) 0.0209(13) 0.0313(14) 0.0057(11) 0.0104(12) 0.0011(10)
C8 0.0269(14) 0.0221(13) 0.0311(14) 0.0032(11) 0.0063(12) 0.0056(11)
C9 0.0223(13) 0.0244(13) 0.0303(14) -0.0011(11) 0.0081(11) 0.0015(10)
C10 0.0206(13) 0.0214(13) 0.0308(14) -0.0015(10) 0.0084(11) -0.0020(10)
C11 0.0202(13) 0.0229(13) 0.0288(13) 0.0004(10) 0.0076(11) -0.0009(10)
C12 0.0199(13) 0.0249(13) 0.0331(14) -0.0018(11) 0.0071(11) 0.0037(10)
C13 0.0291(15) 0.0202(13) 0.0389(16) 0.0032(11) 0.0100(12) 0.0056(11)
C14 0.0284(14) 0.0200(13) 0.0335(15) 0.0046(11) 0.0107(12) -0.0001(11)
C15 0.0188(12) 0.0199(12) 0.0196(12) -0.0002(9) 0.0037(10) -0.0015(9)
C16 0.0172(12) 0.0211(12) 0.0193(12) 0.0009(9) 0.0018(10) -0.0018(9)
C17 0.0231(13) 0.0232(13) 0.0315(14) 0.0080(11) 0.0061(11) -0.0004(10)
C18 0.0229(14) 0.0347(15) 0.0311(14) 0.0075(12) 0.0085(12) -0.0055(11)
C19 0.0192(13) 0.0316(14) 0.0327(14) -0.0001(11) 0.0082(11) -0.0014(11)
C20 0.0208(13) 0.0213(13) 0.0323(14) 0.0020(11) 0.0067(11) 0.0003(10)
N1 0.0198(10) 0.0172(10) 0.0217(10) -0.0019(8) 0.0059(9) -0.0008(8)
N2 0.0196(10) 0.0157(10) 0.0255(11) -0.0025(8) 0.0062(9) -0.0026(8)
N3 0.0172(10) 0.0181(10) 0.0204(10) 0.0007(8) 0.0043(8) -0.0013(8)
N4 0.0166(10) 0.0191(10) 0.0212(10) 0.0007(8) 0.0038(8) -0.0008(8)
O9 0.0685(18) 0.0488(15) 0.0590(17) 0.0141(13) 0.0244(14) -0.0025(13)
C21 0.0175(13) 0.0333(15) 0.0384(16) -0.0111(12) 0.0045(12) -0.0064(11)
C22 0.0336(16) 0.0375(16) 0.0284(15) -0.0004(12) 0.0157(13) 0.0008(12)
C23 0.059(3) 0.081(3) 0.042(2) 0.001(2) 0.0099(19) -0.016(2)

loop_
_atom_type_symbol
_atom_type_description
_atom_type_scat_dispersion_real
_atom_type_scat_dispersion_imag
_atom_type_scat_source
C C 0.0033 0.0016 'International Tables Vol C Tables 4.2.6.8 and 6.1.1.4'
H H 0.0000 0.0000 'International Tables Vol C Tables 4.2.6.8 and 6.1.1.4'
N N 0.0061 0.0033 'International Tables Vol C Tables 4.2.6.8 and 6.1.1.4'
O O 0.0106 0.0060 'International Tables Vol C Tables 4.2.6.8 and 6.1.1.4'
V V 0.3005 0.5294 'International Tables Vol C Tables 4.2.6.8 and 6.1.1.4'

loop_
_geom_angle_atom_site_label_1
_geom_angle_atom_site_label_2
_geom_angle_atom_site_label_3
_geom_angle
_geom_angle_site_symmetry_1
_geom_angle_site_symmetry_3
O3 V1 O2 109.05(11) . .
O3 V1 O8 96.16(9) . .
O2 V1 O8 102.44(9) . .
O3 V1 O7 95.76(9) . .
O2 V1 O7 100.65(9) . .
O8 V1 O7 148.85(8) . .
O3 V1 O1 133.65(9) . .
O2 V1 O1 117.28(9) . .
O8 V1 O1 76.00(7) . .
O7 V1 O1 74.95(7) . .
O3 V1 V2 128.77(8) . .
O2 V1 V2 105.22(7) . .
O8 V1 V2 112.33(5) . .
O7 V1 V2 40.50(5) . .
O1 V1 V2 36.44(5) . .
O3 V1 V3 121.24(7) . .
O2 V1 V3 116.46(8) . .
O8 V1 V3 40.56(5) . .
O7 V1 V3 109.59(5) . .
O1 V1 V3 35.45(5) . .
V2 V1 V3 71.851(15) . .
O4 V2 O6 101.48(8) . 3_556
O4 V2 O1 107.14(8) . .
O6 V2 O1 97.22(7) 3_556 .
O4 V2 O7 96.30(8) . .
O6 V2 O7 162.07(8) 3_556 .
O1 V2 O7 75.09(7) . .
O4 V2 N1 91.27(8) . .
O6 V2 N1 93.67(8) 3_556 .
O1 V2 N1 156.17(8) . .
O7 V2 N1 88.22(7) . .
O4 V2 N2 163.01(8) . .
O6 V2 N2 81.70(8) 3_556 .
O1 V2 N2 88.82(7) . .
O7 V2 N2 81.97(7) . .
N1 V2 N2 71.82(7) . .
O4 V2 V1 95.47(7) . .
O6 V2 V1 135.40(5) 3_556 .
O1 V2 V1 38.19(5) . .
O7 V2 V1 38.91(5) . .
N1 V2 V1 127.11(6) . .
N2 V2 V1 93.66(5) . .
O4 V2 V3 90.75(7) . 3_556
O6 V2 V3 11.66(5) 3_556 3_556
O1 V2 V3 104.99(5) . 3_556
O7 V2 V3 172.61(6) . 3_556
N1 V2 V3 89.38(6) . 3_556
N2 V2 V3 90.64(5) . 3_556
V1 V2 V3 142.660(17) . 3_556
O4 V2 V3 108.40(6) . .
O6 V2 V3 81.19(5) 3_556 .
O1 V2 V3 16.16(5) . .
O7 V2 V3 91.05(5) . .
N1 V2 V3 160.27(6) . .
N2 V2 V3 88.56(5) . .
V1 V2 V3 54.274(12) . .
V3 V2 V3 88.840(14) 3_556 .
O4 V2 V2 103.49(6) . 3_556
O6 V2 V2 38.37(5) 3_556 3_556
O1 V2 V2 59.73(5) . 3_556
O7 V2 V2 134.17(5) . 3_556
N1 V2 V2 131.41(6) . 3_556
N2 V2 V2 89.42(5) . 3_556
V1 V2 V2 97.657(15) . 3_556
V3 V2 V2 45.266(10) 3_556 3_556
V3 V2 V2 43.574(10) . 3_556
O5 V3 O6 103.29(9) . .
O5 V3 O1 106.25(8) . .
O6 V3 O1 99.25(7) . .
O5 V3 O8 95.09(9) . .
O6 V3 O8 161.62(8) . .
O1 V3 O8 75.53(7) . .
O5 V3 N4 90.34(8) . .
O6 V3 N4 94.11(8) . .
O1 V3 N4 155.53(8) . .
O8 V3 N4 85.36(7) . .
O5 V3 N3 161.33(8) . .
O6 V3 N3 84.07(8) . .
O1 V3 N3 89.15(7) . .
O8 V3 N3 78.29(7) . .
N4 V3 N3 71.86(7) . .
O5 V3 V1 102.89(7) . .
O6 V3 V1 134.70(6) . .
O1 V3 V1 37.61(5) . .
O8 V3 V1 37.93(5) . .
N4 V3 V1 121.98(6) . .
N3 V3 V1 82.73(5) . .
O5 V3 V2 107.33(6) . .
O6 V3 V2 83.19(5) . .
O1 V3 V2 16.34(5) . .
O8 V3 V2 91.74(5) . .
N4 V3 V2 162.29(6) . .
N3 V3 V2 90.44(5) . .
V1 V3 V2 53.874(13) . .
V3 O1 V2 147.51(10) . .
V3 O1 V1 106.94(8) . .
V2 O1 V1 105.37(8) . .
V3 O6 V2 156.23(11) . 3_556
C21 O7 V1 118.40(17) . .
C21 O7 V2 127.46(16) . .
V1 O7 V2 100.59(8) . .
C22 O8 V1 123.70(17) . .
C22 O8 V3 125.82(17) . .
V1 O8 V3 101.51(8) . .
N1 C1 C2 123.1(2) . .
N1 C1 H1 118.4 . .
C2 C1 H1 118.4 . .
C1 C2 C3 118.6(2) . .
C1 C2 H2 120.7 . .
C3 C2 H2 120.7 . .
C2 C3 C4 119.4(2) . .
C2 C3 H3 120.3 . .
C4 C3 H3 120.3 . .
C3 C4 C5 119.0(2) . .
C3 C4 H4 120.5 . .
C5 C4 H4 120.5 . .
N1 C5 C4 121.9(2) . .
N1 C5 C6 115.4(2) . .
C4 C5 C6 122.7(2) . .
N2 C6 C7 122.1(2) . .
N2 C6 C5 114.5(2) . .
C7 C6 C5 123.4(2) . .
C8 C7 C6 118.8(2) . .
C8 C7 H7 120.6 . .
C6 C7 H7 120.6 . .
C9 C8 C7 119.3(2) . .
C9 C8 H8 120.3 . .
C7 C8 H8 120.3 . .
C8 C9 C10 118.5(2) . .
C8 C9 H9 120.7 . .
C10 C9 H9 120.7 . .
N2 C10 C9 122.9(2) . .
N2 C10 H10 118.6 . .
C9 C10 H10 118.6 . .
N3 C11 C12 122.6(2) . .
N3 C11 H11 118.7 . .
C12 C11 H11 118.7 . .
C13 C12 C11 119.0(2) . .
C13 C12 H12 120.5 . .
C11 C12 H12 120.5 . .
C12 C13 C14 118.9(2) . .
C12 C13 H13 120.6 . .
C14 C13 H13 120.6 . .
C15 C14 C13 118.8(2) . .
C15 C14 H14 120.6 . .
C13 C14 H14 120.6 . .
N3 C15 C14 122.2(2) . .
N3 C15 C16 114.2(2) . .
C14 C15 C16 123.5(2) . .
N4 C16 C17 121.0(2) . .
N4 C16 C15 115.8(2) . .
C17 C16 C15 123.1(2) . .
C18 C17 C16 119.3(2) . .
C18 C17 H17 120.4 . .
C16 C17 H17 120.4 . .
C17 C18 C19 119.6(2) . .
C17 C18 H18 120.2 . .
C19 C18 H18 120.2 . .
C20 C19 C18 117.9(2) . .
C20 C19 H19 121.0 . .
C18 C19 H19 121.0 . .
N4 C20 C19 123.2(2) . .
N4 C20 H20 118.4 . .
C19 C20 H20 118.4 . .
C1 N1 C5 118.0(2) . .
C1 N1 V2 120.67(17) . .
C5 N1 V2 121.18(16) . .
C10 N2 C6 118.4(2) . .
C10 N2 V2 124.59(17) . .
C6 N2 V2 116.85(16) . .
C11 N3 C15 118.5(2) . .
C11 N3 V3 124.52(17) . .
C15 N3 V3 117.02(16) . .
C20 N4 C16 118.8(2) . .
C20 N4 V3 120.07(17) . .
C16 N4 V3 120.96(16) . .
C23 O9 H9A 109.5 . .
O7 C21 H21C 109.5 . .
O7 C21 H21B 109.5 . .
H21C C21 H21B 109.5 . .
O7 C21 H21A 109.5 . .
H21C C21 H21A 109.5 . .
H21B C21 H21A 109.5 . .
O8 C22 H22C 109.5 . .
O8 C22 H22B 109.5 . .
H22C C22 H22B 109.5 . .
O8 C22 H22A 109.5 . .
H22C C22 H22A 109.5 . .
H22B C22 H22A 109.5 . .
O9 C23 H23A 109.5 . .
O9 C23 H23B 109.5 . .
H23A C23 H23B 109.5 . .
O9 C23 H23C 109.5 . .
H23A C23 H23C 109.5 . .
H23B C23 H23C 109.5 . .

loop_
_geom_bond_atom_site_label_1
_geom_bond_atom_site_label_2
_geom_bond_distance
_geom_bond_site_symmetry_2
V1 O3 1.6287(19) .
V1 O2 1.636(2) .
V1 O8 1.9585(18) .
V1 O7 1.9850(18) .
V1 O1 1.9919(17) .
V1 V2 3.1065(6) .
V1 V3 3.1222(6) .
V2 O4 1.6072(17) .
V2 O6 1.8458(18) 3_556
V2 O1 1.9136(17) .
V2 O7 2.0526(18) .
V2 N1 2.159(2) .
V2 N2 2.305(2) .
V2 V3 3.5460(7) 3_556
V2 V3 3.6546(6) .
V2 V2 5.1435(9) 3_556
V3 O5 1.6160(17) .
V3 O6 1.7780(18) .
V3 O1 1.8930(17) .
V3 O8 2.0719(18) .
V3 N4 2.161(2) .
V3 N3 2.303(2) .
O6 V2 1.8458(18) 3_556
O7 C21 1.423(3) .
O8 C22 1.422(3) .
C1 N1 1.349(3) .
C1 C2 1.379(4) .
C1 H1 0.9500 .
C2 C3 1.381(4) .
C2 H2 0.9500 .
C3 C4 1.388(4) .
C3 H3 0.9500 .
C4 C5 1.389(3) .
C4 H4 0.9500 .
C5 N1 1.356(3) .
C5 C6 1.479(3) .
C6 N2 1.345(3) .
C6 C7 1.391(4) .
C7 C8 1.382(4) .
C7 H7 0.9500 .
C8 C9 1.381(4) .
C8 H8 0.9500 .
C9 C10 1.384(4) .
C9 H9 0.9500 .
C10 N2 1.338(3) .
C10 H10 0.9500 .
C11 N3 1.338(3) .
C11 C12 1.384(4) .
C11 H11 0.9500 .
C12 C13 1.381(4) .
C12 H12 0.9500 .
C13 C14 1.388(4) .
C13 H13 0.9500 .
C14 C15 1.387(4) .
C14 H14 0.9500 .
C15 N3 1.345(3) .
C15 C16 1.481(3) .
C16 N4 1.350(3) .
C16 C17 1.396(3) .
C17 C18 1.381(4) .
C17 H17 0.9500 .
C18 C19 1.386(4) .
C18 H18 0.9500 .
C19 C20 1.381(4) .
C19 H19 0.9500 .
C20 N4 1.342(3) .
C20 H20 0.9500 .
O9 C23 1.434(5) .
O9 H9A 0.8400 .
C21 H21C 0.9800 .
C21 H21B 0.9800 .
C21 H21A 0.9800 .
C22 H22C 0.9800 .
C22 H22B 0.9800 .
C22 H22A 0.9800 .
C23 H23A 0.9800 .
C23 H23B 0.9800 .
C23 H23C 0.9800 .

loop_
_geom_hbond_atom_site_label_D
_geom_hbond_atom_site_label_H
_geom_hbond_atom_site_label_A
_geom_hbond_distance_DH
_geom_hbond_distance_HA
_geom_hbond_distance_DA
_geom_hbond_angle_DHA
O9 H9A O2 0.84 2.05 2.855(3) 160.6
